data_7231052
loop_
_publ_author_name
'Enamullah, Mohammed'
'Vasylyeva, Vera'
'Quddus, Mohammad Abdul'
'Islam, Mohammad Khairul'
'H\"ofert, Simon-Patrick'
'Janiak, Christoph'

_publ_section_title
;
 Spontaneous resolution of a \D/\L-chiral-at-metal pseudo-tetrahedral
 Schiff-base zinc complex to a racemic conglomerate with C--H&#x22EF;O
 organized 41- and 43-helices
;
_journal_issue 33
_journal_name_full CrystEngComm
_journal_page_first 4724
_journal_paper_doi 10.1039/C8CE00839F
_journal_volume 20
_journal_year 2018
_chemical_absolute_configuration ad
_chemical_formula_moiety 'C24 H18 N4 O2 Zn'
_chemical_formula_sum 'C24 H18 N4 O2 Zn'
_chemical_formula_weight 459.81
_chemical_name_systematic
; 
\D-bis[N-2-(pyridyl)salicylaldiminato-\k^2^N,O]zinc(II) 
;
_space_group_IT_number 92
_space_group_name_Hall 'P 4abw 2nw'
_space_group_name_H-M_alt 'P 41 21 2'
_symmetry_cell_setting tetragonal
_symmetry_space_group_name_Hall 'P 4abw 2nw'
_symmetry_space_group_name_H-M 'P 41 21 2'
_atom_sites_solution_hydrogens geom
_atom_sites_solution_primary direct
_atom_sites_solution_secondary difmap
_audit_creation_method SHELXL-97
_audit_update_record
;
2018-05-20 deposited with the CCDC.
2018-06-29 downloaded from the CCDC.
;
_cell_angle_alpha 90.00
_cell_angle_beta 90.00
_cell_angle_gamma 90.00
_cell_formula_units_Z 4
_cell_length_a 9.8329(12)
_cell_length_b 9.8329(12)
_cell_length_c 21.061(2)
_cell_measurement_reflns_used 4437
_cell_measurement_temperature 95(2)
_cell_measurement_theta_max 27.58
_cell_measurement_theta_min 2.29
_cell_volume 2036.3(4)
_computing_cell_refinement 'SAINT (Bruker, 2006)'
_computing_data_collection 'APEX2 (Bruker, 2006)'
_computing_data_reduction SAINT
_computing_molecular_graphics 'DIAMOND (Crystal Impact, 2009)'
_computing_structure_refinement 'SHELXL-97 (Sheldrick, 2008)'
_computing_structure_solution 'SHELXS-97 (Sheldrick, 2008)'
_diffrn_ambient_temperature 95(2)
_diffrn_measured_fraction_theta_full 0.996
_diffrn_measured_fraction_theta_max 0.996
_diffrn_measurement_device_type 'Bruker Kappa APEX-II CCD area detector'
_diffrn_measurement_method '\f and \w scans'
_diffrn_radiation_monochromator 'multilayer mirror'
_diffrn_radiation_source 'microfocus sealed tube'
_diffrn_radiation_type MoK\a
_diffrn_radiation_wavelength 0.71073
_diffrn_reflns_av_R_equivalents 0.0260
_diffrn_reflns_av_sigmaI/netI 0.0346
_diffrn_reflns_limit_h_max 12
_diffrn_reflns_limit_h_min -9
_diffrn_reflns_limit_k_max 11
_diffrn_reflns_limit_k_min -12
_diffrn_reflns_limit_l_max 27
_diffrn_reflns_limit_l_min -16
_diffrn_reflns_number 7224
_diffrn_reflns_theta_full 27.58
_diffrn_reflns_theta_max 27.58
_diffrn_reflns_theta_min 2.29
_exptl_absorpt_coefficient_mu 1.236
_exptl_absorpt_correction_T_max 0.8599
_exptl_absorpt_correction_T_min 0.7402
_exptl_absorpt_correction_type multi-scan
_exptl_absorpt_process_details '(<i>SADABS</i>; Sheldrick, 1996)'
_exptl_crystal_colour yellow
_exptl_crystal_density_diffrn 1.500
_exptl_crystal_density_method 'not measured'
_exptl_crystal_description prisme
_exptl_crystal_F_000 944
_exptl_crystal_recrystallization_method 'Re-crystallisation from solvent: ethanol/methanol'
_exptl_crystal_size_max 0.26
_exptl_crystal_size_mid 0.14
_exptl_crystal_size_min 0.13
_refine_diff_density_max 0.277
_refine_diff_density_min -0.321
_refine_diff_density_rms 0.049
_refine_ls_abs_structure_details 'Flack H D (1983), Acta Cryst. A39, 876-881'
_refine_ls_abs_structure_Flack -0.008(11)
_refine_ls_extinction_method none
_refine_ls_goodness_of_fit_ref 1.040
_refine_ls_hydrogen_treatment mixed
_refine_ls_matrix_type full
_refine_ls_number_parameters 177
_refine_ls_number_reflns 2344
_refine_ls_number_restraints 0
_refine_ls_restrained_S_all 1.040
_refine_ls_R_factor_all 0.0266
_refine_ls_R_factor_gt 0.0235
_refine_ls_shift/su_max 0.000
_refine_ls_shift/su_mean 0.000
_refine_ls_structure_factor_coef Fsqd
_refine_ls_weighting_details 'calc w=1/[\s^2^(Fo^2^)+(0.0310P)^2^+0.0500P] where P=(Fo^2^+2Fc^2^)/3'
_refine_ls_weighting_scheme calc
_refine_ls_wR_factor_gt 0.0565
_refine_ls_wR_factor_ref 0.0575
_reflns_number_gt 2188
_reflns_number_total 2344
_reflns_threshold_expression >2sigma(I)
_cod_data_source_file c8ce00839f2.cif
_cod_data_source_block p41212_CCDC1
_cod_depositor_comments
;
The following automatic conversions were performed:

'_symmetry_cell_setting' value 'Tetragonal' changed to 'tetragonal'
according to
/home/data/users/saulius/crontab/automatic-downloads/rss-feeds/RSC/lib/dictionaries/cif_core.dic
dictionary named 'cif_core.dic' version 2.4.2 from 2011-04-26.

Automatic conversion script
Id: cif_fix_values 4973 2017-02-22 13:04:09Z antanas 

 Adding full bibliography for 7231045--7231052.cif.
;
_cod_original_sg_symbol_H-M P4(1)2(1)2
_cod_database_code 7231052

loop_
_symmetry_equiv_pos_as_xyz
'x, y, z'
'-y+1/2, x+1/2, z+1/4'
'y+1/2, -x+1/2, z+3/4'
'x+1/2, -y+1/2, -z+3/4'
'-x+1/2, y+1/2, -z+1/4'
'-x, -y, z+1/2'
'y, x, -z'
'-y, -x, -z+1/2'

loop_
_atom_site_label
_atom_site_type_symbol
_atom_site_fract_x
_atom_site_fract_y
_atom_site_fract_z
_atom_site_U_iso_or_equiv
_atom_site_adp_type
_atom_site_occupancy
_atom_site_symmetry_multiplicity
_atom_site_calc_flag
_atom_site_refinement_flags
Zn1 Zn 0.655569(19) 0.655569(19) 0.0000 0.01387(8) Uani 1 2 d S
O1 O 0.84549(13) 0.64245(12) -0.02737(5) 0.0171(3) Uani 1 1 d .
N1 N 0.67542(14) 0.51786(14) 0.06894(6) 0.0142(3) Uani 1 1 d .
N2 N 0.45364(15) 0.57281(14) 0.08636(6) 0.0170(3) Uani 1 1 d .
C1 C 0.93439(16) 0.55495(16) -0.00677(8) 0.0140(3) Uani 1 1 d .
C2 C 1.06690(19) 0.5534(2) -0.03407(8) 0.0182(4) Uani 1 1 d .
C3 C 1.1649(2) 0.46373(19) -0.01405(7) 0.0200(4) Uani 1 1 d .
C4 C 1.1398(2) 0.3697(2) 0.03448(8) 0.0214(4) Uani 1 1 d .
C5 C 1.01429(19) 0.36912(18) 0.06214(8) 0.0191(4) Uani 1 1 d .
C6 C 0.90942(18) 0.45837(19) 0.04292(7) 0.0148(4) Uani 1 1 d .
C7 C 0.78352(19) 0.44550(18) 0.07688(8) 0.0165(4) Uani 1 1 d .
C8 C 0.55737(17) 0.49551(18) 0.10616(7) 0.0149(4) Uani 1 1 d .
C9 C 0.3356(2) 0.5596(2) 0.11723(8) 0.0226(4) Uani 1 1 d .
C10 C 0.3156(2) 0.4716(2) 0.16737(9) 0.0237(4) Uani 1 1 d .
C11 C 0.4240(2) 0.3951(2) 0.18778(9) 0.0258(5) Uani 1 1 d .
C12 C 0.5479(2) 0.4072(2) 0.15779(9) 0.0227(4) Uani 1 1 d .
H2 H 1.091(2) 0.619(2) -0.0644(10) 0.024(5) Uiso 1 1 d .
H3 H 1.247(2) 0.466(2) -0.0313(10) 0.030(6) Uiso 1 1 d .
H4 H 1.2054(19) 0.3107(19) 0.0491(8) 0.015(5) Uiso 1 1 d .
H5 H 0.992(2) 0.308(2) 0.0932(9) 0.029(6) Uiso 1 1 d .
H7 H 0.781(2) 0.373(2) 0.1059(9) 0.025(5) Uiso 1 1 d .
H9 H 0.258(2) 0.621(2) 0.1018(9) 0.034(6) Uiso 1 1 d .
H10 H 0.231(2) 0.462(2) 0.1842(9) 0.020(5) Uiso 1 1 d .
H11 H 0.414(2) 0.338(2) 0.2218(10) 0.041(7) Uiso 1 1 d .
H12 H 0.623(2) 0.355(2) 0.1712(10) 0.029(6) Uiso 1 1 d .

loop_
_atom_site_aniso_label
_atom_site_aniso_U_11
_atom_site_aniso_U_22
_atom_site_aniso_U_33
_atom_site_aniso_U_23
_atom_site_aniso_U_13
_atom_site_aniso_U_12
Zn1 0.01483(10) 0.01483(10) 0.01195(12) 0.00154(8) -0.00154(8) 0.00188(10)
O1 0.0160(6) 0.0187(6) 0.0165(5) 0.0053(5) 0.0010(5) 0.0025(6)
N1 0.0152(8) 0.0170(7) 0.0105(6) -0.0005(6) -0.0001(5) -0.0001(6)
N2 0.0165(8) 0.0175(8) 0.0169(7) -0.0008(6) -0.0018(6) 0.0007(6)
C1 0.0162(8) 0.0149(8) 0.0109(7) -0.0031(7) -0.0021(7) 0.0004(6)
C2 0.0194(10) 0.0210(10) 0.0142(8) 0.0008(7) 0.0015(7) -0.0023(7)
C3 0.0148(9) 0.0268(10) 0.0183(8) -0.0033(7) 0.0027(8) 0.0005(7)
C4 0.0197(10) 0.0234(11) 0.0212(8) -0.0020(7) -0.0029(8) 0.0079(8)
C5 0.0237(10) 0.0181(10) 0.0154(7) 0.0017(7) -0.0025(7) 0.0022(7)
C6 0.0173(9) 0.0156(9) 0.0115(7) -0.0029(7) -0.0002(7) 0.0015(7)
C7 0.0226(10) 0.0158(9) 0.0109(7) 0.0000(7) -0.0005(7) -0.0004(7)
C8 0.0169(9) 0.0158(9) 0.0121(7) -0.0032(6) -0.0010(6) -0.0019(6)
C9 0.0203(10) 0.0249(10) 0.0227(8) -0.0056(7) -0.0014(9) 0.0015(8)
C10 0.0172(11) 0.0341(11) 0.0199(8) -0.0054(8) 0.0039(8) -0.0052(8)
C11 0.0275(12) 0.0331(12) 0.0166(8) 0.0047(8) 0.0037(8) -0.0051(9)
C12 0.0207(10) 0.0279(11) 0.0193(8) 0.0054(8) -0.0003(8) 0.0028(8)

loop_
_atom_type_symbol
_atom_type_description
_atom_type_scat_dispersion_real
_atom_type_scat_dispersion_imag
_atom_type_scat_source
C C 0.0033 0.0016 'International Tables Vol C Tables 4.2.6.8 and 6.1.1.4'
H H 0.0000 0.0000 'International Tables Vol C Tables 4.2.6.8 and 6.1.1.4'
N N 0.0061 0.0033 'International Tables Vol C Tables 4.2.6.8 and 6.1.1.4'
O O 0.0106 0.0060 'International Tables Vol C Tables 4.2.6.8 and 6.1.1.4'
Zn Zn 0.2839 1.4301 'International Tables Vol C Tables 4.2.6.8 and 6.1.1.4'

loop_
_geom_angle_atom_site_label_1
_geom_angle_atom_site_label_2
_geom_angle_atom_site_label_3
_geom_angle
_geom_angle_site_symmetry_1
_geom_angle_site_symmetry_3
O1 Zn1 O1 102.25(7) . 7
O1 Zn1 N1 94.37(5) . .
O1 Zn1 N1 116.07(5) 7 .
O1 Zn1 N1 116.07(5) . 7
O1 Zn1 N1 94.37(5) 7 7
N1 Zn1 N1 131.49(8) . 7
C1 O1 Zn1 125.88(11) . .
C7 N1 C8 121.16(14) . .
C7 N1 Zn1 123.32(12) . .
C8 N1 Zn1 115.31(11) . .
C9 N2 C8 117.06(15) . .
O1 C1 C2 119.17(16) . .
O1 C1 C6 124.48(15) . .
C2 C1 C6 116.35(16) . .
C3 C2 C1 121.69(18) . .
C3 C2 H2 118.2(12) . .
C1 C2 H2 119.9(12) . .
C2 C3 C4 121.68(18) . .
C2 C3 H3 119.8(14) . .
C4 C3 H3 118.5(14) . .
C5 C4 C3 118.24(18) . .
C5 C4 H4 119.2(11) . .
C3 C4 H4 122.5(12) . .
C4 C5 C6 122.35(17) . .
C4 C5 H5 121.6(14) . .
C6 C5 H5 116.0(14) . .
C5 C6 C1 119.68(16) . .
C5 C6 C7 115.58(16) . .
C1 C6 C7 124.72(16) . .
N1 C7 C6 126.69(16) . .
N1 C7 H7 119.0(13) . .
C6 C7 H7 114.2(13) . .
N2 C8 C12 123.07(16) . .
N2 C8 N1 111.32(14) . .
C12 C8 N1 125.60(16) . .
N2 C9 C10 123.87(18) . .
N2 C9 H9 115.8(12) . .
C10 C9 H9 120.4(12) . .
C11 C10 C9 118.18(18) . .
C11 C10 H10 121.9(13) . .
C9 C10 H10 119.8(13) . .
C10 C11 C12 119.70(17) . .
C10 C11 H11 120.0(15) . .
C12 C11 H11 120.2(15) . .
C11 C12 C8 118.05(18) . .
C11 C12 H12 120.4(13) . .
C8 C12 H12 121.5(13) . .

loop_
_geom_bond_atom_site_label_1
_geom_bond_atom_site_label_2
_geom_bond_distance
_geom_bond_site_symmetry_2
Zn1 O1 1.9586(13) .
Zn1 O1 1.9586(13) 7
Zn1 N1 1.9950(14) .
Zn1 N1 1.9950(14) 7
O1 C1 1.3010(19) .
N1 C7 1.290(2) .
N1 C8 1.418(2) .
N2 C9 1.337(2) .
N2 C8 1.339(2) .
C1 C2 1.424(2) .
C1 C6 1.434(2) .
C2 C3 1.372(3) .
C2 H2 0.94(2) .
C3 C4 1.400(3) .
C3 H3 0.89(2) .
C4 C5 1.365(3) .
C4 H4 0.920(19) .
C5 C6 1.413(2) .
C5 H5 0.92(2) .
C6 C7 1.435(2) .
C7 H7 0.94(2) .
C8 C12 1.395(2) .
C9 C10 1.379(3) .
C9 H9 1.03(2) .
C10 C11 1.374(3) .
C10 H10 0.91(2) .
C11 C12 1.377(3) .
C11 H11 0.92(2) .
C12 H12 0.94(2) .

loop_
_geom_torsion_atom_site_label_1
_geom_torsion_atom_site_label_2
_geom_torsion_atom_site_label_3
_geom_torsion_atom_site_label_4
_geom_torsion
_geom_torsion_site_symmetry_1
O1 Zn1 O1 C1 124.84(14) 7
N1 Zn1 O1 C1 6.96(13) .
N1 Zn1 O1 C1 -134.03(12) 7
O1 Zn1 N1 C7 -7.69(14) .
O1 Zn1 N1 C7 -113.61(13) 7
N1 Zn1 N1 C7 123.30(14) 7
O1 Zn1 N1 C8 177.49(11) .
O1 Zn1 N1 C8 71.57(12) 7
N1 Zn1 N1 C8 -51.51(10) 7
Zn1 O1 C1 C2 176.42(11) .
Zn1 O1 C1 C6 -4.2(2) .
O1 C1 C2 C3 179.73(16) .
C6 C1 C2 C3 0.3(3) .
C1 C2 C3 C4 -0.3(3) .
C2 C3 C4 C5 -0.3(3) .
C3 C4 C5 C6 0.8(3) .
C4 C5 C6 C1 -0.9(3) .
C4 C5 C6 C7 -179.74(16) .
O1 C1 C6 C5 -179.12(15) .
C2 C1 C6 C5 0.2(3) .
O1 C1 C6 C7 -0.3(3) .
C2 C1 C6 C7 179.02(15) .
C8 N1 C7 C6 -179.45(15) .
Zn1 N1 C7 C6 6.0(2) .
C5 C6 C7 N1 178.03(17) .
C1 C6 C7 N1 -0.8(3) .
C9 N2 C8 C12 -2.0(3) .
C9 N2 C8 N1 179.12(14) .
C7 N1 C8 N2 -174.34(15) .
Zn1 N1 C8 N2 0.60(17) .
C7 N1 C8 C12 6.8(3) .
Zn1 N1 C8 C12 -178.21(14) .
C8 N2 C9 C10 -0.2(3) .
N2 C9 C10 C11 1.5(3) .
C9 C10 C11 C12 -0.5(3) .
C10 C11 C12 C8 -1.6(3) .
N2 C8 C12 C11 3.0(3) .
N1 C8 C12 C11 -178.36(17) .
